data_4063987
loop_
_publ_author_name
'Pinkas, Ji\<r\'i'
'C\'isa\<rov\'a, Ivana'
'Hor\'a\<cek, Michal'
'Kubi\<sta, Ji\<r\'i'
'Mach, Karel'

_publ_section_title
;
 Reactions of Hydrogen Sulfide with Singly and Doubly Tucked-in
 Titanocenes
;
_journal_issue 5
_journal_name_full Organometallics
_journal_page_first 1034
_journal_paper_doi 10.1021/om1010726
_journal_volume 30
_journal_year 2011
_chemical_compound_source 'synthesized by the authors'
_chemical_formula_moiety 'C48 H80 S2 Si4 Ti2'
_chemical_formula_sum 'C48 H80 S2 Si4 Ti2'
_chemical_formula_weight 929.40
_chemical_name_systematic
; 
 ? 
;
_space_group_IT_number 2
_symmetry_cell_setting triclinic
_symmetry_space_group_name_Hall '-P 1'
_symmetry_space_group_name_H-M 'P -1'
_atom_sites_solution_hydrogens difmap
_atom_sites_solution_primary direct
_atom_sites_solution_secondary difmap
_audit_creation_method SHELXL-97
_cell_angle_alpha 110.8162(13)
_cell_angle_beta 100.9990(19)
_cell_angle_gamma 90.359(2)
_cell_formula_units_Z 2
_cell_length_a 8.9285(2)
_cell_length_b 16.5772(6)
_cell_length_c 18.2119(6)
_cell_measurement_reflns_used 9162
_cell_measurement_temperature 150(2)
_cell_measurement_theta_max 26.0
_cell_measurement_theta_min 1
_cell_volume 2465.23(14)
_computing_cell_refinement 'COLLECT and DENZO'
_computing_data_collection 'COLLECT (Hooft, 1998) and DENZO (Otwinowski & Minor, 1997)'
_computing_data_reduction 'COLLECT and DENZO'
_computing_structure_refinement 'SHELXL-97 (Sheldrick, 1997)'
_computing_structure_solution 'SIR92 (Altomare et al., 1994)'
_diffrn_ambient_temperature 150(2)
_diffrn_detector_area_resol_mean 9.091
_diffrn_measured_fraction_theta_full 0.994
_diffrn_measured_fraction_theta_max 0.994
_diffrn_measurement_device_type 'Nonius KappaCCD area detector'
_diffrn_measurement_method '\f and \w scans to fill the Ewald sphere'
_diffrn_radiation_monochromator graphite
_diffrn_radiation_source 'fine-focus sealed tube'
_diffrn_radiation_type MoK\a
_diffrn_radiation_wavelength 0.71073
_diffrn_reflns_av_R_equivalents 0.033
_diffrn_reflns_av_sigmaI/netI 0.0350
_diffrn_reflns_limit_h_max 11
_diffrn_reflns_limit_h_min -10
_diffrn_reflns_limit_k_max 20
_diffrn_reflns_limit_k_min -20
_diffrn_reflns_limit_l_max 22
_diffrn_reflns_limit_l_min -22
_diffrn_reflns_number 39542
_diffrn_reflns_theta_full 26.02
_diffrn_reflns_theta_max 26.02
_diffrn_reflns_theta_min 1.32
_diffrn_standards_number 0
_exptl_absorpt_coefficient_mu 0.538
_exptl_absorpt_correction_type none
_exptl_crystal_colour red
_exptl_crystal_density_diffrn 1.252
_exptl_crystal_density_method 'not measured'
_exptl_crystal_description plate
_exptl_crystal_F_000 1000
_exptl_crystal_size_max 0.5
_exptl_crystal_size_mid 0.4
_exptl_crystal_size_min 0.12
_refine_diff_density_max 0.583
_refine_diff_density_min -0.441
_refine_diff_density_rms 0.055
_refine_ls_extinction_method none
_refine_ls_goodness_of_fit_ref 1.046
_refine_ls_hydrogen_treatment constr
_refine_ls_matrix_type full
_refine_ls_number_parameters 537
_refine_ls_number_reflns 9651
_refine_ls_number_restraints 0
_refine_ls_restrained_S_all 1.046
_refine_ls_R_factor_all 0.0537
_refine_ls_R_factor_gt 0.0384
_refine_ls_shift/su_max 0.001
_refine_ls_shift/su_mean 0.000
_refine_ls_structure_factor_coef Fsqd
_refine_ls_weighting_details 'calc w=1/[\s^2^(Fo^2^)+(0.0390P)^2^+2.0820P] where P=(Fo^2^+2Fc^2^)/3'
_refine_ls_weighting_scheme calc
_refine_ls_wR_factor_gt 0.0916
_refine_ls_wR_factor_ref 0.0984
_reflns_number_gt 7733
_reflns_number_total 9651
_reflns_threshold_expression I>\2s(I)
_cod_data_source_file om1010726_si_002.cif
_cod_data_source_block structure_8/6_anslluh2s-mach
_cod_original_cell_volume 2465.23(13)
_cod_database_code 4063987

loop_
_symmetry_equiv_pos_as_xyz
'x, y, z'
'-x, -y, -z'

loop_
_atom_site_label
_atom_site_type_symbol
_atom_site_fract_x
_atom_site_fract_y
_atom_site_fract_z
_atom_site_U_iso_or_equiv
_atom_site_adp_type
_atom_site_occupancy
_atom_site_symmetry_multiplicity
_atom_site_calc_flag
_atom_site_refinement_flags
Ti1 Ti -0.22835(4) -0.34808(3) 0.25257(2) 0.02277(10) Uani 1 1 d .
Ti2 Ti -0.75176(5) -0.93216(3) 0.24182(2) 0.02288(10) Uani 1 1 d .
S1 S -0.33220(9) -0.22335(5) 0.22904(5) 0.0492(2) Uani 1 1 d .
H1 H -0.2561 -0.1661 0.2818 0.059 Uiso 1 1 d R
S2 S 0.03086(7) -0.28946(5) 0.28188(5) 0.04127(17) Uani 1 1 d .
H2 H 0.0525 -0.2957 0.2239 0.050 Uiso 1 1 d R
Si1 Si -0.12528(7) -0.59192(4) 0.17143(4) 0.02707(15) Uani 1 1 d .
Si2 Si -0.31455(7) -0.51820(4) 0.36251(4) 0.02427(14) Uani 1 1 d .
Si3 Si -0.47362(7) -0.86116(4) 0.38498(4) 0.02836(15) Uani 1 1 d .
Si4 Si -0.60551(7) -0.85841(4) 0.13400(4) 0.02525(14) Uani 1 1 d .
C1 C -0.3682(2) -0.47597(14) 0.14777(13) 0.0235(5) Uani 1 1 d .
C2 C -0.3871(3) -0.41134(15) 0.11452(14) 0.0280(5) Uani 1 1 d .
C3 C -0.2416(3) -0.38637(15) 0.10489(14) 0.0287(5) Uani 1 1 d .
C4 C -0.1331(3) -0.43658(15) 0.13179(13) 0.0263(5) Uani 1 1 d .
C5 C -0.2085(3) -0.49162(14) 0.16164(13) 0.0239(5) Uani 1 1 d .
C6 C -0.4984(3) -0.53371(15) 0.14769(15) 0.0289(5) Uani 1 1 d .
H6A H -0.5929 -0.5041 0.1459 0.043 Uiso 1 1 calc R
H6B H -0.4766 -0.5474 0.1966 0.043 Uiso 1 1 calc R
H6C H -0.5107 -0.5874 0.1005 0.043 Uiso 1 1 calc R
C7 C -0.5385(3) -0.38288(18) 0.08386(17) 0.0388(6) Uani 1 1 d .
H7A H -0.5890 -0.4277 0.0330 0.058 Uiso 1 1 calc R
H7B H -0.5214 -0.3287 0.0753 0.058 Uiso 1 1 calc R
H7C H -0.6036 -0.3737 0.1233 0.058 Uiso 1 1 calc R
C8 C -0.2101(3) -0.32607(18) 0.06323(16) 0.0399(6) Uani 1 1 d .
H8A H -0.1181 -0.2876 0.0943 0.060 Uiso 1 1 calc R
H8B H -0.2975 -0.2914 0.0589 0.060 Uiso 1 1 calc R
H8C H -0.1941 -0.3600 0.0094 0.060 Uiso 1 1 calc R
C9 C 0.0283(3) -0.44125(17) 0.11798(16) 0.0361(6) Uani 1 1 d .
H9A H 0.0353 -0.4952 0.0737 0.054 Uiso 1 1 calc R
H9B H 0.0987 -0.4398 0.1669 0.054 Uiso 1 1 calc R
H9C H 0.0558 -0.3918 0.1044 0.054 Uiso 1 1 calc R
C10 C -0.4035(2) -0.35630(15) 0.33642(13) 0.0240(5) Uani 1 1 d .
C11 C -0.3372(3) -0.27020(15) 0.37272(14) 0.0286(5) Uani 1 1 d .
C12 C -0.1799(3) -0.27106(15) 0.40117(14) 0.0268(5) Uani 1 1 d .
C13 C -0.1471(2) -0.35852(14) 0.38466(13) 0.0237(5) Uani 1 1 d .
C14 C -0.2862(2) -0.41323(14) 0.34564(13) 0.0218(5) Uani 1 1 d .
C15 C -0.5736(3) -0.37643(17) 0.30700(16) 0.0332(6) Uani 1 1 d .
H15A H -0.6240 -0.3588 0.3530 0.050 Uiso 1 1 calc R
H15B H -0.5961 -0.4388 0.2772 0.050 Uiso 1 1 calc R
H15C H -0.6116 -0.3448 0.2717 0.050 Uiso 1 1 calc R
C16 C -0.4263(3) -0.19127(17) 0.39151(18) 0.0443(7) Uani 1 1 d .
H16A H -0.4676 -0.1839 0.4394 0.067 Uiso 1 1 calc R
H16B H -0.5106 -0.1983 0.3460 0.067 Uiso 1 1 calc R
H16C H -0.3586 -0.1401 0.4014 0.067 Uiso 1 1 calc R
C17 C -0.0729(3) -0.19234(16) 0.45142(15) 0.0373(6) Uani 1 1 d .
H17A H -0.0863 -0.1486 0.4264 0.056 Uiso 1 1 calc R
H17B H 0.0330 -0.2084 0.4553 0.056 Uiso 1 1 calc R
H17C H -0.0955 -0.1686 0.5053 0.056 Uiso 1 1 calc R
C18 C 0.0060(3) -0.38580(17) 0.41469(16) 0.0334(6) Uani 1 1 d .
H18A H 0.0872 -0.3562 0.4020 0.050 Uiso 1 1 calc R
H18B H 0.0080 -0.4486 0.3887 0.050 Uiso 1 1 calc R
H18C H 0.0224 -0.3704 0.4730 0.050 Uiso 1 1 calc R
C19 C -0.2223(3) -0.64846(15) 0.22450(14) 0.0302(5) Uani 1 1 d .
H19A H -0.3338 -0.6534 0.2029 0.036 Uiso 1 1 calc R
H19B H -0.1893 -0.7080 0.2101 0.036 Uiso 1 1 calc R
C20 C -0.1962(3) -0.60810(15) 0.31643(14) 0.0308(5) Uani 1 1 d .
H20A H -0.0872 -0.5861 0.3371 0.037 Uiso 1 1 calc R
H20B H -0.2130 -0.6551 0.3363 0.037 Uiso 1 1 calc R
C21 C 0.0823(3) -0.57181(19) 0.22158(17) 0.0423(7) Uani 1 1 d .
H21A H 0.1446 -0.5755 0.1818 0.064 Uiso 1 1 calc R
H21B H 0.1102 -0.6154 0.2455 0.064 Uiso 1 1 calc R
H21C H 0.1008 -0.5140 0.2637 0.064 Uiso 1 1 calc R
C22 C -0.1467(3) -0.67061(17) 0.06569(15) 0.0394(6) Uani 1 1 d .
H22A H -0.0952 -0.7226 0.0659 0.059 Uiso 1 1 calc R
H22B H -0.1005 -0.6438 0.0344 0.059 Uiso 1 1 calc R
H22C H -0.2556 -0.6866 0.0415 0.059 Uiso 1 1 calc R
C23 C -0.2596(3) -0.49042(16) 0.47393(14) 0.0339(6) Uani 1 1 d .
H23A H -0.2762 -0.5422 0.4864 0.051 Uiso 1 1 calc R
H23B H -0.3226 -0.4455 0.5008 0.051 Uiso 1 1 calc R
H23C H -0.1514 -0.4690 0.4928 0.051 Uiso 1 1 calc R
C24 C -0.5192(3) -0.56323(17) 0.33670(16) 0.0364(6) Uani 1 1 d .
H24A H -0.5557 -0.5846 0.2783 0.055 Uiso 1 1 calc R
H24B H -0.5822 -0.5176 0.3623 0.055 Uiso 1 1 calc R
H24C H -0.5265 -0.6110 0.3560 0.055 Uiso 1 1 calc R
C25 C -0.6837(3) -1.03309(15) 0.12670(13) 0.0265(5) Uani 1 1 d .
C26 C -0.8106(3) -1.07442(15) 0.14014(14) 0.0293(5) Uani 1 1 d .
C27 C -0.9405(3) -1.02846(15) 0.12761(14) 0.0293(5) Uani 1 1 d .
C28 C -0.8936(3) -0.95685(15) 0.11009(14) 0.0274(5) Uani 1 1 d .
C29 C -0.7332(3) -0.95902(14) 0.10811(13) 0.0239(5) Uani 1 1 d .
C30 C -0.5324(3) -1.07204(17) 0.12211(16) 0.0343(6) Uani 1 1 d .
H30A H -0.4924 -1.0820 0.1719 0.051 Uiso 1 1 calc R
H30B H -0.4598 -1.0323 0.1149 0.051 Uiso 1 1 calc R
H30C H -0.5465 -1.1272 0.0765 0.051 Uiso 1 1 calc R
C31 C -0.8097(3) -1.15999(16) 0.15185(16) 0.0389(6) Uani 1 1 d .
H31A H -0.8331 -1.2073 0.0994 0.058 Uiso 1 1 calc R
H31B H -0.8870 -1.1630 0.1826 0.058 Uiso 1 1 calc R
H31C H -0.7084 -1.1653 0.1811 0.058 Uiso 1 1 calc R
C32 C -1.1053(3) -1.05694(19) 0.12047(17) 0.0413(6) Uani 1 1 d .
H32A H -1.1519 -1.0105 0.1573 0.062 Uiso 1 1 calc R
H32B H -1.1096 -1.1089 0.1342 0.062 Uiso 1 1 calc R
H32C H -1.1614 -1.0700 0.0653 0.062 Uiso 1 1 calc R
C33 C -0.9993(3) -0.89236(17) 0.09359(16) 0.0361(6) Uani 1 1 d .
H33A H -1.1057 -0.9154 0.0834 0.054 Uiso 1 1 calc R
H33B H -0.9806 -0.8816 0.0464 0.054 Uiso 1 1 calc R
H33C H -0.9806 -0.8380 0.1402 0.054 Uiso 1 1 calc R
C34 C -0.7589(3) -0.96446(15) 0.35812(14) 0.0276(5) Uani 1 1 d .
C35 C -0.9149(3) -0.96222(15) 0.32557(14) 0.0270(5) Uani 1 1 d .
C36 C -0.9368(3) -0.87815(15) 0.32461(14) 0.0275(5) Uani 1 1 d .
C37 C -0.7957(3) -0.82670(14) 0.36073(14) 0.0265(5) Uani 1 1 d .
C38 C -0.6822(3) -0.88014(15) 0.38243(13) 0.0253(5) Uani 1 1 d .
C39 C -0.6883(3) -1.04431(17) 0.36615(17) 0.0395(6) Uani 1 1 d .
H39A H -0.7696 -1.0884 0.3582 0.059 Uiso 1 1 calc R
H39B H -0.6237 -1.0293 0.4198 0.059 Uiso 1 1 calc R
H39C H -0.6258 -1.0670 0.3256 0.059 Uiso 1 1 calc R
C40 C -1.0380(3) -1.03266(16) 0.30932(16) 0.0358(6) Uani 1 1 d .
H40A H -1.0539 -1.0350 0.3603 0.054 Uiso 1 1 calc R
H40B H -1.0066 -1.0885 0.2770 0.054 Uiso 1 1 calc R
H40C H -1.1336 -1.0203 0.2800 0.054 Uiso 1 1 calc R
C41 C -1.0871(3) -0.84346(18) 0.30162(17) 0.0391(6) Uani 1 1 d .
H41A H -1.1620 -0.8918 0.2670 0.059 Uiso 1 1 calc R
H41B H -1.0724 -0.8051 0.2728 0.059 Uiso 1 1 calc R
H41C H -1.1245 -0.8110 0.3502 0.059 Uiso 1 1 calc R
C42 C -0.7823(3) -0.72999(16) 0.38532(17) 0.0377(6) Uani 1 1 d .
H42A H -0.8436 -0.7136 0.3429 0.057 Uiso 1 1 calc R
H42B H -0.6748 -0.7095 0.3941 0.057 Uiso 1 1 calc R
H42C H -0.8198 -0.7037 0.4351 0.057 Uiso 1 1 calc R
C43 C -0.5010(3) -0.88658(16) 0.27684(14) 0.0280(5) Uani 1 1 d .
C44 C -0.5846(3) -0.82930(16) 0.24249(14) 0.0277(5) Uani 1 1 d .
C45 C -0.3921(3) -0.74802(18) 0.44984(16) 0.0428(7) Uani 1 1 d .
H45A H -0.2802 -0.7468 0.4633 0.064 Uiso 1 1 calc R
H45B H -0.4321 -0.7293 0.4993 0.064 Uiso 1 1 calc R
H45C H -0.4213 -0.7089 0.4208 0.064 Uiso 1 1 calc R
C46 C -0.3467(3) -0.9352(2) 0.41942(17) 0.0425(7) Uani 1 1 d .
H46A H -0.3694 -0.9943 0.3798 0.064 Uiso 1 1 calc R
H46B H -0.3645 -0.9341 0.4712 0.064 Uiso 1 1 calc R
H46C H -0.2395 -0.9162 0.4253 0.064 Uiso 1 1 calc R
C47 C -0.6932(3) -0.77303(17) 0.09796(17) 0.0415(6) Uani 1 1 d .
H47A H -0.7796 -0.7521 0.1237 0.062 Uiso 1 1 calc R
H47B H -0.7294 -0.7977 0.0396 0.062 Uiso 1 1 calc R
H47C H -0.6163 -0.7247 0.1118 0.062 Uiso 1 1 calc R
C48 C -0.4231(3) -0.88047(18) 0.09686(16) 0.0364(6) Uani 1 1 d .
H48A H -0.3784 -0.8272 0.0951 0.055 Uiso 1 1 calc R
H48B H -0.4443 -0.9251 0.0428 0.055 Uiso 1 1 calc R
H48C H -0.3511 -0.9007 0.1331 0.055 Uiso 1 1 calc R
H44 H -0.595(3) -0.7717(19) 0.2810(16) 0.039(7) Uiso 1 1 d .
H43 H -0.437(3) -0.9253(17) 0.2452(15) 0.031(7) Uiso 1 1 d .

loop_
_atom_site_aniso_label
_atom_site_aniso_U_11
_atom_site_aniso_U_22
_atom_site_aniso_U_33
_atom_site_aniso_U_23
_atom_site_aniso_U_13
_atom_site_aniso_U_12
Ti1 0.0222(2) 0.0216(2) 0.0242(2) 0.00926(17) 0.00258(16) -0.00269(16)
Ti2 0.0247(2) 0.0212(2) 0.0224(2) 0.00761(17) 0.00478(16) -0.00290(16)
S1 0.0580(5) 0.0316(4) 0.0592(5) 0.0255(4) -0.0025(4) 0.0041(3)
S2 0.0275(3) 0.0403(4) 0.0518(4) 0.0115(3) 0.0088(3) -0.0091(3)
Si1 0.0286(3) 0.0247(3) 0.0278(3) 0.0098(3) 0.0050(3) 0.0063(3)
Si2 0.0292(3) 0.0185(3) 0.0266(3) 0.0104(3) 0.0048(3) -0.0004(2)
Si3 0.0283(3) 0.0331(4) 0.0236(3) 0.0118(3) 0.0023(3) -0.0022(3)
Si4 0.0287(3) 0.0243(3) 0.0234(3) 0.0108(3) 0.0028(3) -0.0039(3)
C1 0.0261(12) 0.0209(11) 0.0208(11) 0.0060(9) 0.0013(9) -0.0020(9)
C2 0.0299(13) 0.0256(12) 0.0265(12) 0.0104(10) -0.0009(10) -0.0001(10)
C3 0.0347(13) 0.0251(12) 0.0263(12) 0.0112(10) 0.0031(10) -0.0024(10)
C4 0.0279(12) 0.0255(12) 0.0241(12) 0.0078(10) 0.0045(9) -0.0036(9)
C5 0.0252(12) 0.0224(12) 0.0236(11) 0.0078(9) 0.0046(9) 0.0011(9)
C6 0.0263(12) 0.0268(13) 0.0313(13) 0.0098(10) 0.0020(10) -0.0043(10)
C7 0.0337(14) 0.0394(16) 0.0456(16) 0.0237(13) -0.0024(12) 0.0026(11)
C8 0.0481(16) 0.0400(16) 0.0381(15) 0.0227(13) 0.0080(12) -0.0032(12)
C9 0.0342(14) 0.0393(15) 0.0367(14) 0.0126(12) 0.0138(11) -0.0002(11)
C10 0.0246(12) 0.0261(12) 0.0252(12) 0.0134(10) 0.0061(9) 0.0046(9)
C11 0.0369(14) 0.0224(12) 0.0299(13) 0.0121(10) 0.0092(10) 0.0065(10)
C12 0.0336(13) 0.0225(12) 0.0254(12) 0.0107(10) 0.0049(10) -0.0022(10)
C13 0.0246(12) 0.0215(12) 0.0250(12) 0.0106(10) 0.0010(9) -0.0023(9)
C14 0.0232(11) 0.0199(11) 0.0240(11) 0.0103(9) 0.0040(9) 0.0011(9)
C15 0.0242(12) 0.0386(15) 0.0389(14) 0.0165(12) 0.0064(10) 0.0050(10)
C16 0.0581(18) 0.0286(15) 0.0530(18) 0.0183(13) 0.0199(14) 0.0153(13)
C17 0.0497(16) 0.0259(13) 0.0305(14) 0.0056(11) 0.0042(12) -0.0095(11)
C18 0.0263(13) 0.0350(14) 0.0390(14) 0.0190(12) -0.0035(10) -0.0022(10)
C19 0.0379(14) 0.0189(12) 0.0331(13) 0.0095(10) 0.0054(11) 0.0048(10)
C20 0.0413(14) 0.0220(12) 0.0320(13) 0.0140(11) 0.0057(11) 0.0046(10)
C21 0.0301(14) 0.0514(18) 0.0482(17) 0.0222(14) 0.0058(12) 0.0099(12)
C22 0.0528(17) 0.0329(15) 0.0319(14) 0.0097(12) 0.0110(12) 0.0133(12)
C23 0.0476(15) 0.0267(13) 0.0286(13) 0.0123(11) 0.0065(11) 0.0008(11)
C24 0.0387(14) 0.0334(14) 0.0421(15) 0.0197(12) 0.0085(12) -0.0079(11)
C25 0.0316(13) 0.0236(12) 0.0226(12) 0.0062(10) 0.0059(10) -0.0001(10)
C26 0.0374(14) 0.0226(12) 0.0245(12) 0.0045(10) 0.0064(10) -0.0052(10)
C27 0.0298(13) 0.0275(13) 0.0246(12) 0.0032(10) 0.0039(10) -0.0082(10)
C28 0.0285(12) 0.0271(13) 0.0232(12) 0.0063(10) 0.0034(10) -0.0016(10)
C29 0.0267(12) 0.0224(12) 0.0202(11) 0.0063(9) 0.0019(9) -0.0014(9)
C30 0.0389(14) 0.0310(14) 0.0367(14) 0.0148(12) 0.0115(11) 0.0096(11)
C31 0.0547(17) 0.0225(13) 0.0396(15) 0.0081(11) 0.0164(13) -0.0033(11)
C32 0.0339(14) 0.0452(16) 0.0379(15) 0.0085(13) 0.0044(12) -0.0135(12)
C33 0.0289(13) 0.0406(15) 0.0400(15) 0.0166(12) 0.0062(11) 0.0060(11)
C34 0.0342(13) 0.0264(12) 0.0280(12) 0.0144(10) 0.0111(10) 0.0027(10)
C35 0.0332(13) 0.0228(12) 0.0267(12) 0.0078(10) 0.0128(10) -0.0005(10)
C36 0.0286(12) 0.0252(12) 0.0306(13) 0.0100(10) 0.0111(10) 0.0023(9)
C37 0.0329(13) 0.0208(12) 0.0276(12) 0.0081(10) 0.0120(10) 0.0023(9)
C38 0.0302(12) 0.0264(12) 0.0211(11) 0.0094(10) 0.0080(9) 0.0015(9)
C39 0.0490(16) 0.0319(14) 0.0451(16) 0.0226(13) 0.0104(13) 0.0063(12)
C40 0.0384(14) 0.0281(13) 0.0448(16) 0.0134(12) 0.0170(12) -0.0023(11)
C41 0.0318(14) 0.0367(15) 0.0515(17) 0.0168(13) 0.0131(12) 0.0080(11)
C42 0.0437(15) 0.0238(13) 0.0446(16) 0.0086(12) 0.0145(12) 0.0020(11)
C43 0.0247(12) 0.0329(14) 0.0261(12) 0.0107(11) 0.0044(10) -0.0027(10)
C44 0.0313(13) 0.0253(13) 0.0257(12) 0.0087(11) 0.0052(10) -0.0032(10)
C45 0.0415(16) 0.0426(16) 0.0367(15) 0.0098(13) 0.0000(12) -0.0111(12)
C46 0.0354(15) 0.0587(19) 0.0407(16) 0.0269(14) 0.0074(12) 0.0090(13)
C47 0.0494(17) 0.0309(14) 0.0448(16) 0.0201(13) -0.0011(13) -0.0049(12)
C48 0.0368(14) 0.0404(15) 0.0341(14) 0.0155(12) 0.0092(11) -0.0075(11)

loop_
_atom_type_symbol
_atom_type_description
_atom_type_scat_dispersion_real
_atom_type_scat_dispersion_imag
_atom_type_scat_source
C C 0.0033 0.0016 'International Tables Vol C Tables 4.2.6.8 and 6.1.1.4'
H H 0.0000 0.0000 'International Tables Vol C Tables 4.2.6.8 and 6.1.1.4'
S S 0.1246 0.1234 'International Tables Vol C Tables 4.2.6.8 and 6.1.1.4'
Si Si 0.0817 0.0704 'International Tables Vol C Tables 4.2.6.8 and 6.1.1.4'
Ti Ti 0.2776 0.4457 'International Tables Vol C Tables 4.2.6.8 and 6.1.1.4'

loop_
_geom_angle_atom_site_label_1
_geom_angle_atom_site_label_2
_geom_angle_atom_site_label_3
_geom_angle
S2 Ti1 C5 100.21(6)
S2 Ti1 S1 93.48(3)
C5 Ti1 S1 131.24(6)
S2 Ti1 C10 132.95(6)
C5 Ti1 C10 108.49(8)
S1 Ti1 C10 94.59(6)
S2 Ti1 C1 132.28(6)
C5 Ti1 C1 34.79(7)
S1 Ti1 C1 107.55(6)
C10 Ti1 C1 88.46(8)
S2 Ti1 C14 114.32(6)
C5 Ti1 C14 87.63(7)
S1 Ti1 C14 128.17(6)
C10 Ti1 C14 34.49(7)
C1 Ti1 C14 85.68(7)
S2 Ti1 C13 81.54(5)
C5 Ti1 C13 103.34(8)
S1 Ti1 C13 124.98(6)
C10 Ti1 C13 56.34(7)
C1 Ti1 C13 115.92(7)
C14 Ti1 C13 34.23(7)
S2 Ti1 C4 77.27(6)
C5 Ti1 C4 34.21(7)
S1 Ti1 C4 107.76(6)
C10 Ti1 C4 141.84(8)
C1 Ti1 C4 55.80(7)
C14 Ti1 C4 120.16(7)
C13 Ti1 C4 123.89(8)
S2 Ti1 C2 123.68(6)
C5 Ti1 C2 56.60(8)
S1 Ti1 C2 76.86(6)
C10 Ti1 C2 103.29(8)
C1 Ti1 C2 33.17(7)
C14 Ti1 C2 114.72(8)
C13 Ti1 C2 148.00(8)
C4 Ti1 C2 54.95(8)
S2 Ti1 C11 106.63(6)
C5 Ti1 C11 141.11(8)
S1 Ti1 C11 75.08(6)
C10 Ti1 C11 33.37(8)
C1 Ti1 C11 119.87(8)
C14 Ti1 C11 55.89(7)
C13 Ti1 C11 54.93(7)
C4 Ti1 C11 175.20(8)
C2 Ti1 C11 123.03(8)
S2 Ti1 C12 77.91(6)
C5 Ti1 C12 136.64(8)
S1 Ti1 C12 91.90(6)
C10 Ti1 C12 55.57(8)
C1 Ti1 C12 140.79(7)
C14 Ti1 C12 56.15(7)
C13 Ti1 C12 33.30(7)
C4 Ti1 C12 149.05(8)
C2 Ti1 C12 155.68(8)
C11 Ti1 C12 32.67(8)
S2 Ti1 C3 90.64(6)
C5 Ti1 C3 56.25(7)
S1 Ti1 C3 77.21(6)
C10 Ti1 C3 136.31(8)
C1 Ti1 C3 55.18(7)
C14 Ti1 C3 140.03(8)
C13 Ti1 C3 156.65(8)
C4 Ti1 C3 32.81(8)
C2 Ti1 C3 33.04(8)
C11 Ti1 C3 148.00(8)
C12 Ti1 C3 163.78(7)
C43 Ti2 C44 37.52(9)
C43 Ti2 C38 72.31(8)
C44 Ti2 C38 88.62(8)
C43 Ti2 C29 87.18(8)
C44 Ti2 C29 72.10(8)
C38 Ti2 C29 159.07(8)
C43 Ti2 C37 90.59(9)
C44 Ti2 C37 84.88(8)
C38 Ti2 C37 35.69(8)
C29 Ti2 C37 144.57(8)
C43 Ti2 C25 84.14(9)
C44 Ti2 C25 90.96(8)
C38 Ti2 C25 141.19(8)
C29 Ti2 C25 35.49(8)
C37 Ti2 C25 174.72(8)
C43 Ti2 C34 95.72(8)
C44 Ti2 C34 122.32(9)
C38 Ti2 C34 35.32(8)
C29 Ti2 C34 157.31(8)
C37 Ti2 C34 58.05(8)
C25 Ti2 C34 122.30(8)
C43 Ti2 C28 120.81(8)
C44 Ti2 C28 94.91(8)
C38 Ti2 C28 160.52(8)
C29 Ti2 C28 35.41(8)
C37 Ti2 C28 125.48(8)
C25 Ti2 C28 58.04(8)
C34 Ti2 C28 142.00(8)
C43 Ti2 C26 114.15(9)
C44 Ti2 C26 125.41(9)
C38 Ti2 C26 133.77(8)
C29 Ti2 C26 58.52(8)
C37 Ti2 C26 149.66(8)
C25 Ti2 C26 34.77(8)
C34 Ti2 C26 100.26(8)
C28 Ti2 C26 57.36(8)
C43 Ti2 C36 124.98(9)
C44 Ti2 C36 114.51(9)
C38 Ti2 C36 58.39(8)
C29 Ti2 C36 137.00(8)
C37 Ti2 C36 34.66(8)
C25 Ti2 C36 150.56(8)
C34 Ti2 C36 57.04(8)
C28 Ti2 C36 103.07(8)
C26 Ti2 C36 117.07(8)
C43 Ti2 C27 140.62(9)
C44 Ti2 C27 127.63(8)
C38 Ti2 C27 142.84(8)
C29 Ti2 C27 57.83(8)
C37 Ti2 C27 128.15(8)
C25 Ti2 C27 57.10(8)
C34 Ti2 C27 110.01(8)
C28 Ti2 C27 34.05(8)
C26 Ti2 C27 34.01(8)
C36 Ti2 C27 94.29(8)
C43 Ti2 C35 128.01(8)
C44 Ti2 C35 141.33(8)
C38 Ti2 C35 57.59(8)
C29 Ti2 C35 143.31(8)
C37 Ti2 C35 56.88(8)
C25 Ti2 C35 126.82(8)
C34 Ti2 C35 33.86(8)
C28 Ti2 C35 111.18(8)
C26 Ti2 C35 93.09(8)
C36 Ti2 C35 33.70(8)
C27 Ti2 C35 85.55(8)
Ti1 S1 H1 101.9
Ti1 S2 H2 103.8
C21 Si1 C19 106.94(12)
C21 Si1 C22 109.38(13)
C19 Si1 C22 105.81(12)
C21 Si1 C5 112.20(12)
C19 Si1 C5 117.14(10)
C22 Si1 C5 105.01(11)
C20 Si2 C24 108.32(12)
C20 Si2 C23 106.31(11)
C24 Si2 C23 103.46(12)
C20 Si2 C14 117.12(10)
C24 Si2 C14 114.43(11)
C23 Si2 C14 105.96(10)
C43 Si3 C46 112.49(12)
C43 Si3 C38 94.25(10)
C46 Si3 C38 115.08(11)
C43 Si3 C45 115.41(12)
C46 Si3 C45 106.41(13)
C38 Si3 C45 113.23(12)
C43 Si3 Ti2 45.79(7)
C46 Si3 Ti2 121.51(10)
C38 Si3 Ti2 48.83(7)
C45 Si3 Ti2 132.04(9)
C44 Si4 C48 114.69(11)
C44 Si4 C29 94.11(10)
C48 Si4 C29 113.12(11)
C44 Si4 C47 112.62(12)
C48 Si4 C47 106.66(12)
C29 Si4 C47 115.60(11)
C44 Si4 Ti2 45.59(7)
C48 Si4 Ti2 130.89(9)
C29 Si4 Ti2 48.83(7)
C47 Si4 Ti2 122.38(10)
C2 C1 C5 109.04(19)
C2 C1 C6 123.5(2)
C5 C1 C6 125.6(2)
C2 C1 Ti1 75.80(13)
C5 C1 Ti1 71.62(12)
C6 C1 Ti1 131.01(16)
C1 C2 C3 108.2(2)
C1 C2 C7 125.3(2)
C3 C2 C7 126.0(2)
C1 C2 Ti1 71.03(13)
C3 C2 Ti1 74.55(13)
C7 C2 Ti1 126.64(17)
C4 C3 C2 108.0(2)
C4 C3 C8 125.0(2)
C2 C3 C8 126.5(2)
C4 C3 Ti1 72.30(13)
C2 C3 Ti1 72.41(13)
C8 C3 Ti1 127.14(17)
C3 C4 C5 108.9(2)
C3 C4 C9 124.2(2)
C5 C4 C9 126.1(2)
C3 C4 Ti1 74.89(14)
C5 C4 Ti1 69.79(13)
C9 C4 Ti1 129.14(16)
C4 C5 C1 105.75(19)
C4 C5 Si1 122.17(17)
C1 C5 Si1 127.12(16)
C4 C5 Ti1 76.00(13)
C1 C5 Ti1 73.60(13)
Si1 C5 Ti1 135.41(11)
C1 C6 H6A 109.5
C1 C6 H6B 109.5
H6A C6 H6B 109.5
C1 C6 H6C 109.5
H6A C6 H6C 109.5
H6B C6 H6C 109.5
C2 C7 H7A 109.5
C2 C7 H7B 109.5
H7A C7 H7B 109.5
C2 C7 H7C 109.5
H7A C7 H7C 109.5
H7B C7 H7C 109.5
C3 C8 H8A 109.5
C3 C8 H8B 109.5
H8A C8 H8B 109.5
C3 C8 H8C 109.5
H8A C8 H8C 109.5
H8B C8 H8C 109.5
C4 C9 H9A 109.5
C4 C9 H9B 109.5
H9A C9 H9B 109.5
C4 C9 H9C 109.5
H9A C9 H9C 109.5
H9B C9 H9C 109.5
C11 C10 C14 108.25(19)
C11 C10 C15 121.6(2)
C14 C10 C15 129.5(2)
C11 C10 Ti1 76.21(13)
C14 C10 Ti1 73.40(12)
C15 C10 Ti1 124.03(15)
C12 C11 C10 109.0(2)
C12 C11 C16 125.4(2)
C10 C11 C16 124.6(2)
C12 C11 Ti1 73.77(13)
C10 C11 Ti1 70.42(13)
C16 C11 Ti1 130.74(17)
C11 C12 C13 107.8(2)
C11 C12 C17 125.1(2)
C13 C12 C17 126.5(2)
C11 C12 Ti1 73.56(13)
C13 C12 Ti1 71.33(13)
C17 C12 Ti1 127.97(16)
C12 C13 C14 108.94(19)
C12 C13 C18 123.8(2)
C14 C13 C18 126.8(2)
C12 C13 Ti1 75.36(13)
C14 C13 Ti1 72.57(12)
C18 C13 Ti1 124.89(16)
C13 C14 C10 105.95(19)
C13 C14 Si2 119.92(15)
C10 C14 Si2 125.72(16)
C13 C14 Ti1 73.20(12)
C10 C14 Ti1 72.10(12)
Si2 C14 Ti1 145.44(11)
C10 C15 H15A 109.5
C10 C15 H15B 109.5
H15A C15 H15B 109.5
C10 C15 H15C 109.5
H15A C15 H15C 109.5
H15B C15 H15C 109.5
C11 C16 H16A 109.5
C11 C16 H16B 109.5
H16A C16 H16B 109.5
C11 C16 H16C 109.5
H16A C16 H16C 109.5
H16B C16 H16C 109.5
C12 C17 H17A 109.5
C12 C17 H17B 109.5
H17A C17 H17B 109.5
C12 C17 H17C 109.5
H17A C17 H17C 109.5
H17B C17 H17C 109.5
C13 C18 H18A 109.5
C13 C18 H18B 109.5
H18A C18 H18B 109.5
C13 C18 H18C 109.5
H18A C18 H18C 109.5
H18B C18 H18C 109.5
C20 C19 Si1 118.09(17)
C20 C19 H19A 107.8
Si1 C19 H19A 107.8
C20 C19 H19B 107.8
Si1 C19 H19B 107.8
H19A C19 H19B 107.1
C19 C20 Si2 118.49(16)
C19 C20 H20A 107.7
Si2 C20 H20A 107.7
C19 C20 H20B 107.7
Si2 C20 H20B 107.7
H20A C20 H20B 107.1
Si1 C21 H21A 109.5
Si1 C21 H21B 109.5
H21A C21 H21B 109.5
Si1 C21 H21C 109.5
H21A C21 H21C 109.5
H21B C21 H21C 109.5
Si1 C22 H22A 109.5
Si1 C22 H22B 109.5
H22A C22 H22B 109.5
Si1 C22 H22C 109.5
H22A C22 H22C 109.5
H22B C22 H22C 109.5
Si2 C23 H23A 109.5
Si2 C23 H23B 109.5
H23A C23 H23B 109.5
Si2 C23 H23C 109.5
H23A C23 H23C 109.5
H23B C23 H23C 109.5
Si2 C24 H24A 109.5
Si2 C24 H24B 109.5
H24A C24 H24B 109.5
Si2 C24 H24C 109.5
H24A C24 H24C 109.5
H24B C24 H24C 109.5
C26 C25 C29 108.8(2)
C26 C25 C30 122.5(2)
C29 C25 C30 128.2(2)
C26 C25 Ti2 74.27(13)
C29 C25 Ti2 72.01(13)
C30 C25 Ti2 126.50(16)
C27 C26 C25 107.9(2)
C27 C26 C31 126.6(2)
C25 C26 C31 124.8(2)
C27 C26 Ti2 74.66(13)
C25 C26 Ti2 70.96(13)
C31 C26 Ti2 127.62(17)
C28 C27 C26 108.2(2)
C28 C27 C32 124.2(2)
C26 C27 C32 126.9(2)
C28 C27 Ti2 70.39(13)
C26 C27 Ti2 71.33(13)
C32 C27 Ti2 131.27(17)
C27 C28 C29 108.9(2)
C27 C28 C33 124.0(2)
C29 C28 C33 127.1(2)
C27 C28 Ti2 75.56(13)
C29 C28 Ti2 71.30(12)
C33 C28 Ti2 121.13(16)
C25 C29 C28 106.16(19)
C25 C29 Si4 123.53(17)
C28 C29 Si4 122.44(17)
C25 C29 Ti2 72.51(12)
C28 C29 Ti2 73.29(13)
Si4 C29 Ti2 94.32(9)
C25 C30 H30A 109.5
C25 C30 H30B 109.5
H30A C30 H30B 109.5
C25 C30 H30C 109.5
H30A C30 H30C 109.5
H30B C30 H30C 109.5
C26 C31 H31A 109.5
C26 C31 H31B 109.5
H31A C31 H31B 109.5
C26 C31 H31C 109.5
H31A C31 H31C 109.5
H31B C31 H31C 109.5
C27 C32 H32A 109.5
C27 C32 H32B 109.5
H32A C32 H32B 109.5
C27 C32 H32C 109.5
H32A C32 H32C 109.5
H32B C32 H32C 109.5
C28 C33 H33A 109.5
C28 C33 H33B 109.5
H33A C33 H33B 109.5
C28 C33 H33C 109.5
H33A C33 H33C 109.5
H33B C33 H33C 109.5
C35 C34 C38 109.3(2)
C35 C34 C39 124.1(2)
C38 C34 C39 126.6(2)
C35 C34 Ti2 76.61(13)
C38 C34 Ti2 71.28(12)
C39 C34 Ti2 119.20(16)
C34 C35 C36 107.9(2)
C34 C35 C40 124.6(2)
C36 C35 C40 126.7(2)
C34 C35 Ti2 69.54(12)
C36 C35 Ti2 71.08(12)
C40 C35 Ti2 133.02(16)
C35 C36 C37 108.2(2)
C35 C36 C41 126.7(2)
C37 C36 C41 124.4(2)
C35 C36 Ti2 75.22(13)
C37 C36 Ti2 70.47(13)
C41 C36 Ti2 127.10(17)
C36 C37 C38 108.4(2)
C36 C37 C42 123.2(2)
C38 C37 C42 127.3(2)
C36 C37 Ti2 74.87(13)
C38 C37 Ti2 71.84(12)
C42 C37 Ti2 128.52(16)
C34 C38 C37 106.0(2)
C34 C38 Si3 123.49(17)
C37 C38 Si3 122.61(16)
C34 C38 Ti2 73.40(13)
C37 C38 Ti2 72.46(13)
Si3 C38 Ti2 94.16(9)
C34 C39 H39A 109.5
C34 C39 H39B 109.5
H39A C39 H39B 109.5
C34 C39 H39C 109.5
H39A C39 H39C 109.5
H39B C39 H39C 109.5
C35 C40 H40A 109.5
C35 C40 H40B 109.5
H40A C40 H40B 109.5
C35 C40 H40C 109.5
H40A C40 H40C 109.5
H40B C40 H40C 109.5
C36 C41 H41A 109.5
C36 C41 H41B 109.5
H41A C41 H41B 109.5
C36 C41 H41C 109.5
H41A C41 H41C 109.5
H41B C41 H41C 109.5
C37 C42 H42A 109.5
C37 C42 H42B 109.5
H42A C42 H42B 109.5
C37 C42 H42C 109.5
H42A C42 H42C 109.5
H42B C42 H42C 109.5
C44 C43 Si3 118.77(19)
C44 C43 Ti2 71.26(13)
Si3 C43 Ti2 98.66(10)
C44 C43 H43 117.3(15)
Si3 C43 H43 121.2(15)
Ti2 C43 H43 114.7(15)
C43 C44 Si4 116.20(18)
C43 C44 Ti2 71.22(13)
Si4 C44 Ti2 98.96(11)
C43 C44 H44 115.2(15)
Si4 C44 H44 125.7(15)
Ti2 C44 H44 112.9(15)
Si3 C45 H45A 109.5
Si3 C45 H45B 109.5
H45A C45 H45B 109.5
Si3 C45 H45C 109.5
H45A C45 H45C 109.5
H45B C45 H45C 109.5
Si3 C46 H46A 109.5
Si3 C46 H46B 109.5
H46A C46 H46B 109.5
Si3 C46 H46C 109.5
H46A C46 H46C 109.5
H46B C46 H46C 109.5
Si4 C47 H47A 109.5
Si4 C47 H47B 109.5
H47A C47 H47B 109.5
Si4 C47 H47C 109.5
H47A C47 H47C 109.5
H47B C47 H47C 109.5
Si4 C48 H48A 109.5
Si4 C48 H48B 109.5
H48A C48 H48B 109.5
Si4 C48 H48C 109.5
H48A C48 H48C 109.5
H48B C48 H48C 109.5

loop_
_geom_bond_atom_site_label_1
_geom_bond_atom_site_label_2
_geom_bond_distance
Ti1 S2 2.3910(7)
Ti1 C5 2.398(2)
Ti1 S1 2.4127(8)
Ti1 C10 2.419(2)
Ti1 C1 2.425(2)
Ti1 C14 2.436(2)
Ti1 C13 2.444(2)
Ti1 C4 2.480(2)
Ti1 C2 2.485(2)
Ti1 C11 2.494(2)
Ti1 C12 2.496(2)
Ti1 C3 2.513(2)
Ti2 C43 2.254(2)
Ti2 C44 2.255(2)
Ti2 C38 2.346(2)
Ti2 C29 2.354(2)
Ti2 C37 2.354(2)
Ti2 C25 2.360(2)
Ti2 C34 2.374(2)
Ti2 C28 2.380(2)
Ti2 C26 2.403(2)
Ti2 C36 2.411(2)
Ti2 C27 2.446(2)
Ti2 C35 2.465(2)
S1 H1 1.1749
S2 H2 1.0780
Si1 C21 1.874(3)
Si1 C19 1.875(2)
Si1 C22 1.876(3)
Si1 C5 1.877(2)
Si2 C20 1.874(2)
Si2 C24 1.877(2)
Si2 C23 1.877(2)
Si2 C14 1.895(2)
Si3 C43 1.828(2)
Si3 C46 1.865(3)
Si3 C38 1.876(2)
Si3 C45 1.877(3)
Si4 C44 1.831(2)
Si4 C48 1.869(3)
Si4 C29 1.875(2)
Si4 C47 1.877(3)
C1 C2 1.403(3)
C1 C5 1.442(3)
C1 C6 1.500(3)
C2 C3 1.422(3)
C2 C7 1.506(3)
C3 C4 1.410(3)
C3 C8 1.507(3)
C4 C5 1.437(3)
C4 C9 1.508(3)
C6 H6A 0.9800
C6 H6B 0.9800
C6 H6C 0.9800
C7 H7A 0.9800
C7 H7B 0.9800
C7 H7C 0.9800
C8 H8A 0.9800
C8 H8B 0.9800
C8 H8C 0.9800
C9 H9A 0.9800
C9 H9B 0.9800
C9 H9C 0.9800
C10 C11 1.412(3)
C10 C14 1.440(3)
C10 C15 1.504(3)
C11 C12 1.403(3)
C11 C16 1.503(3)
C12 C13 1.417(3)
C12 C17 1.502(3)
C13 C14 1.436(3)
C13 C18 1.507(3)
C15 H15A 0.9800
C15 H15B 0.9800
C15 H15C 0.9800
C16 H16A 0.9800
C16 H16B 0.9800
C16 H16C 0.9800
C17 H17A 0.9800
C17 H17B 0.9800
C17 H17C 0.9800
C18 H18A 0.9800
C18 H18B 0.9800
C18 H18C 0.9800
C19 C20 1.535(3)
C19 H19A 0.9900
C19 H19B 0.9900
C20 H20A 0.9900
C20 H20B 0.9900
C21 H21A 0.9800
C21 H21B 0.9800
C21 H21C 0.9800
C22 H22A 0.9800
C22 H22B 0.9800
C22 H22C 0.9800
C23 H23A 0.9800
C23 H23B 0.9800
C23 H23C 0.9800
C24 H24A 0.9800
C24 H24B 0.9800
C24 H24C 0.9800
C25 C26 1.424(3)
C25 C29 1.436(3)
C25 C30 1.505(3)
C26 C27 1.419(3)
C26 C31 1.507(3)
C27 C28 1.414(3)
C27 C32 1.509(3)
C28 C29 1.440(3)
C28 C33 1.502(3)
C30 H30A 0.9800
C30 H30B 0.9800
C30 H30C 0.9800
C31 H31A 0.9800
C31 H31B 0.9800
C31 H31C 0.9800
C32 H32A 0.9800
C32 H32B 0.9800
C32 H32C 0.9800
C33 H33A 0.9800
C33 H33B 0.9800
C33 H33C 0.9800
C34 C35 1.412(3)
C34 C38 1.432(3)
C34 C39 1.511(3)
C35 C36 1.414(3)
C35 C40 1.508(3)
C36 C37 1.421(3)
C36 C41 1.507(3)
C37 C38 1.440(3)
C37 C42 1.501(3)
C39 H39A 0.9800
C39 H39B 0.9800
C39 H39C 0.9800
C40 H40A 0.9800
C40 H40B 0.9800
C40 H40C 0.9800
C41 H41A 0.9800
C41 H41B 0.9800
C41 H41C 0.9800
C42 H42A 0.9800
C42 H42B 0.9800
C42 H42C 0.9800
C43 C44 1.450(3)
C43 H43 0.97(3)
C44 H44 0.98(3)
C45 H45A 0.9800
C45 H45B 0.9800
C45 H45C 0.9800
C46 H46A 0.9800
C46 H46B 0.9800
C46 H46C 0.9800
C47 H47A 0.9800
C47 H47B 0.9800
C47 H47C 0.9800
C48 H48A 0.9800
C48 H48B 0.9800
C48 H48C 0.9800
